data_4339109
loop_
_publ_author_name
'Du, Yu'
'Pan, Qinhe'
'Li, Jiyang'
'Yu, Jihong'
'Xu, Ruren'

_publ_section_title
;
 Synthesis, structure, and photoluminescence property of a new layered
 zirconium phosphate |Co(dien)(2)|[Zr(4)H(8)P(5)O(26)] x 3H(2)O.
;
_journal_issue 15
_journal_name_full 'Inorganic chemistry'
_journal_page_first 5847
_journal_page_last 5851
_journal_paper_doi 10.1021/ic061873i
_journal_volume 46
_journal_year 2007
_chemical_formula_sum 'C4 H23 Co0.5 N3 O15 P0.5 Si2 Zr2'
_chemical_formula_weight 636.82
_chemical_name_systematic
; 
 ? 
;
_space_group_IT_number 13
_symmetry_space_group_name_Hall '-P 2yc'
_symmetry_space_group_name_H-M 'P 1 2/c 1'
_atom_sites_solution_hydrogens geom
_atom_sites_solution_primary direct
_atom_sites_solution_secondary difmap
_audit_creation_method SHELXL-97
_cell_angle_alpha 90.00
_cell_angle_beta 107.997(2)
_cell_angle_gamma 90.00
_cell_formula_units_Z 4
_cell_length_a 12.1149(11)
_cell_length_b 8.8183(8)
_cell_length_c 17.3298(16)
_cell_measurement_temperature 273(2)
_cell_volume 1760.8(3)
_computing_structure_refinement 'SHELXL-97 (Sheldrick, 1997)'
_computing_structure_solution 'SHELXS-97 (Sheldrick, 1990)'
_diffrn_ambient_temperature 273(2)
_diffrn_measured_fraction_theta_full 0.898
_diffrn_measured_fraction_theta_max 0.898
_diffrn_radiation_monochromator graphite
_diffrn_radiation_source 'fine-focus sealed tube'
_diffrn_radiation_type MoK\a
_diffrn_radiation_wavelength 0.71073
_diffrn_reflns_av_R_equivalents 0.0586
_diffrn_reflns_av_sigmaI/netI 0.0995
_diffrn_reflns_limit_h_max 15
_diffrn_reflns_limit_h_min -15
_diffrn_reflns_limit_k_max 7
_diffrn_reflns_limit_k_min -11
_diffrn_reflns_limit_l_max 22
_diffrn_reflns_limit_l_min -22
_diffrn_reflns_number 10204
_diffrn_reflns_theta_full 27.81
_diffrn_reflns_theta_max 27.81
_diffrn_reflns_theta_min 1.77
_exptl_absorpt_coefficient_mu 1.903
_exptl_crystal_colour yellow
_exptl_crystal_density_diffrn 2.402
_exptl_crystal_density_meas ?
_exptl_crystal_density_method 'not measured'
_exptl_crystal_description plate-shaped
_exptl_crystal_F_000 1268
_exptl_crystal_size_max 0.5
_exptl_crystal_size_mid 0.4
_exptl_crystal_size_min 0.08
_refine_diff_density_max 1.874
_refine_diff_density_min -0.754
_refine_diff_density_rms 0.173
_refine_ls_extinction_method none
_refine_ls_goodness_of_fit_ref 1.034
_refine_ls_hydrogen_treatment mixed
_refine_ls_matrix_type full
_refine_ls_number_parameters 279
_refine_ls_number_reflns 3747
_refine_ls_number_restraints 12
_refine_ls_restrained_S_all 1.046
_refine_ls_R_factor_all 0.0875
_refine_ls_R_factor_gt 0.0556
_refine_ls_shift/su_max 2.457
_refine_ls_shift/su_mean 0.089
_refine_ls_structure_factor_coef Fsqd
_refine_ls_weighting_details 'calc w=1/[\s^2^(Fo^2^)+(0.0425P)^2^+0.0000P] where P=(Fo^2^+2Fc^2^)/3'
_refine_ls_weighting_scheme calc
_refine_ls_wR_factor_gt 0.1138
_refine_ls_wR_factor_ref 0.1253
_reflns_number_gt 2683
_reflns_number_total 3747
_reflns_threshold_expression >2sigma(I)
_cod_data_source_file ic061873isi20060929_023227.cif
_cod_data_source_block a
_cod_depositor_comments
;
The following automatic conversions were performed:

'_exptl_crystal_density_meas' value 'none' was changed to '?' - the
value is perceived as not measured.

Automatic conversion script
Id: cif_fix_values 3008 2015-01-20 13:52:24Z robertas 
;
_cod_original_formula_sum 'C4 H23 Co0.50 N3 O15 P0.50 Si2 Zr2'
_cod_database_code 4339109

loop_
_symmetry_equiv_pos_as_xyz
'x, y, z'
'-x, y, -z+1/2'
'-x, -y, -z'
'x, -y, z-1/2'

loop_
_atom_site_label
_atom_site_type_symbol
_atom_site_fract_x
_atom_site_fract_y
_atom_site_fract_z
_atom_site_U_iso_or_equiv
_atom_site_adp_type
_atom_site_occupancy
_atom_site_symmetry_multiplicity
_atom_site_calc_flag
_atom_site_refinement_flags
Zr1 Zr 0.09212(6) 0.45771(8) 0.14918(4) 0.0150(2) Uani 1 1 d .
Zr2 Zr -0.16127(6) 0.96819(8) 0.07541(4) 0.0160(2) Uani 1 1 d .
Co1 Co -0.5000 1.10379(17) 0.2500 0.0204(4) Uani 1 2 d S
P1 P 0.0000 0.1735(3) 0.2500 0.0304(8) Uani 1 2 d S
Si1 Si -0.17235(18) 0.6079(2) 0.15778(12) 0.0131(4) Uani 1 1 d .
Si2 Si 0.04780(18) 0.7608(2) 0.02028(12) 0.0111(4) Uani 1 1 d .
O1 O -0.1809(5) 0.7734(6) 0.1366(3) 0.0261(13) Uani 1 1 d .
O2 O 0.1590(5) 0.5874(6) 0.2532(3) 0.0320(15) Uani 1 1 d .
O3 O -0.1385(4) 1.1585(5) 0.0094(3) 0.0245(13) Uani 1 1 d .
O4 O -0.0699(6) 1.0737(6) 0.1805(3) 0.0421(17) Uani 1 1 d .
O5 O 0.0377(5) 0.3218(6) 0.0498(3) 0.0301(14) Uani 1 1 d .
O6 O -0.0162(4) 0.8720(5) 0.0574(3) 0.0191(12) Uani 1 1 d .
O7 O 0.0844(6) 0.2746(6) 0.2222(3) 0.0399(17) Uani 1 1 d .
O8 O 0.1134(4) 0.6454(5) 0.0833(3) 0.0224(13) Uani 1 1 d .
O9 O -0.0770(5) 0.5309(6) 0.1338(3) 0.0272(13) Uani 1 1 d .
O10 O -0.2895(5) 0.5334(7) 0.1094(4) 0.0419(17) Uani 1 1 d .
O11 O -0.3044(5) 1.0552(7) 0.0912(4) 0.0381(15) Uani 1 1 d U
O12 O 0.2537(4) 0.4083(5) 0.1541(3) 0.0183(12) Uani 1 1 d U
O13 O -0.2652(4) 0.8879(6) -0.0295(3) 0.0277(14) Uani 1 1 d .
O1W O -0.5218(14) 0.7794(15) 0.4005(9) 0.206(7) Uani 1 1 d .
O2W O -0.3133(5) 0.3912(7) -0.0260(4) 0.0409(16) Uani 1 1 d .
C1 C -0.6087(16) 0.821(2) 0.2587(12) 0.038(5) Uani 0.50 1 d P
C1' C -0.6172(18) 0.832(2) 0.1899(12) 0.043(5) Uani 0.50 1 d P
C2 C -0.7069(8) 0.9204(11) 0.2065(6) 0.039(2) Uani 1 1 d .
C3 C -0.4844(12) 1.3835(12) 0.1809(7) 0.052(3) Uani 1 1 d .
H3A H -0.413(9) 1.442(11) 0.197(7) 0.080 Uiso 1 1 calc .
H3B H -0.547(10) 1.454(12) 0.158(7) 0.080 Uiso 1 1 calc .
C4 C -0.4792(16) 1.2845(13) 0.1194(8) 0.085(6) Uani 1 1 d .
H4A H -0.403(9) 1.292(12) 0.112(7) 0.080 Uiso 1 1 calc .
H4B H -0.536(10) 1.315(12) 0.069(7) 0.080 Uiso 1 1 calc .
N1 N -0.5000 0.8825(10) 0.2500 0.023(2) Uani 1 2 d S
N2 N -0.6701(6) 1.0838(9) 0.2138(5) 0.034(2) Uani 1 1 d .
H2A H -0.699(9) 1.131(12) 0.249(6) 0.080 Uiso 1 1 calc .
H2B H -0.699(9) 1.130(12) 0.165(7) 0.080 Uiso 1 1 calc .
N3 N -0.5000 1.3202(12) 0.2500 0.067(4) Uani 1 2 d S
N4 N -0.5003(7) 1.1249(8) 0.1362(4) 0.0273(17) Uani 1 1 d .
H4C H -0.445(9) 1.066(12) 0.128(6) 0.080 Uiso 1 1 calc .
H4D H -0.569(9) 1.095(12) 0.102(6) 0.080 Uiso 1 1 calc .

loop_
_atom_site_aniso_label
_atom_site_aniso_U_11
_atom_site_aniso_U_22
_atom_site_aniso_U_33
_atom_site_aniso_U_23
_atom_site_aniso_U_13
_atom_site_aniso_U_12
Zr1 0.0281(5) 0.0089(4) 0.0108(4) 0.0015(3) 0.0100(3) 0.0042(3)
Zr2 0.0185(4) 0.0147(4) 0.0185(4) 0.0073(3) 0.0110(3) 0.0050(3)
Co1 0.0230(9) 0.0172(9) 0.0243(9) 0.000 0.0122(7) 0.000
P1 0.075(3) 0.0098(16) 0.0117(15) 0.000 0.0203(17) 0.000
Si1 0.0205(11) 0.0105(11) 0.0119(10) 0.0007(8) 0.0104(9) -0.0039(9)
Si2 0.0196(11) 0.0066(10) 0.0112(10) 0.0027(8) 0.0106(9) 0.0039(8)
O1 0.032(3) 0.020(3) 0.031(3) 0.011(2) 0.017(3) 0.004(2)
O2 0.056(4) 0.022(3) 0.024(3) -0.008(2) 0.020(3) -0.015(3)
O3 0.030(3) 0.017(3) 0.034(3) 0.015(2) 0.021(3) 0.012(2)
O4 0.085(5) 0.025(4) 0.021(3) -0.009(3) 0.022(3) -0.007(3)
O5 0.049(4) 0.025(3) 0.019(3) -0.006(2) 0.014(3) 0.006(3)
O6 0.021(3) 0.019(3) 0.020(3) -0.001(2) 0.011(2) 0.001(2)
O7 0.083(5) 0.018(3) 0.024(3) 0.009(3) 0.025(3) -0.004(3)
O8 0.028(3) 0.021(3) 0.023(3) 0.009(2) 0.015(3) 0.008(2)
O9 0.038(4) 0.025(3) 0.023(3) -0.001(2) 0.016(3) 0.002(3)
O10 0.037(4) 0.052(4) 0.043(4) -0.023(3) 0.023(3) -0.022(3)
O11 0.034(2) 0.040(2) 0.047(2) 0.0069(17) 0.0219(17) 0.0081(17)
O12 0.0169(18) 0.0179(19) 0.0188(19) -0.0016(15) 0.0037(15) 0.0095(15)
O13 0.013(3) 0.046(4) 0.015(3) 0.009(3) -0.008(2) -0.009(3)
O1W 0.242(18) 0.181(14) 0.214(16) 0.026(12) 0.101(14) 0.016(11)
O2W 0.035(4) 0.049(4) 0.039(4) -0.007(3) 0.012(3) 0.006(3)
C1 0.044(12) 0.029(11) 0.048(13) 0.012(9) 0.024(10) -0.011(9)
C1' 0.054(14) 0.035(12) 0.043(13) -0.004(9) 0.021(11) -0.028(10)
C2 0.030(6) 0.038(6) 0.046(6) 0.000(5) 0.007(5) -0.009(4)
C3 0.087(10) 0.022(6) 0.052(7) 0.013(5) 0.032(7) 0.000(5)
C4 0.191(19) 0.018(6) 0.084(10) -0.001(6) 0.095(12) -0.020(8)
N1 0.030(6) 0.011(5) 0.026(5) 0.000 0.005(5) 0.000
N2 0.024(4) 0.040(5) 0.041(5) 0.006(4) 0.016(4) 0.009(3)
N3 0.158(14) 0.016(6) 0.058(9) 0.000 0.078(9) 0.000
N4 0.034(5) 0.025(4) 0.029(4) 0.002(3) 0.019(4) -0.005(3)

loop_
_atom_type_symbol
_atom_type_description
_atom_type_scat_dispersion_real
_atom_type_scat_dispersion_imag
_atom_type_scat_source
C C 0.0033 0.0016 'International Tables Vol C Tables 4.2.6.8 and 6.1.1.4'
H H 0.0000 0.0000 'International Tables Vol C Tables 4.2.6.8 and 6.1.1.4'
N N 0.0061 0.0033 'International Tables Vol C Tables 4.2.6.8 and 6.1.1.4'
O O 0.0106 0.0060 'International Tables Vol C Tables 4.2.6.8 and 6.1.1.4'
P P 0.1023 0.0942 'International Tables Vol C Tables 4.2.6.8 and 6.1.1.4'
Co Co 0.3494 0.9721 'International Tables Vol C Tables 4.2.6.8 and 6.1.1.4'
Zr Zr -2.9673 0.5597 'International Tables Vol C Tables 4.2.6.8 and 6.1.1.4'
Si Si 0.0817 0.0704 'International Tables Vol C Tables 4.2.6.8 and 6.1.1.4'

loop_
_geom_angle_atom_site_label_1
_geom_angle_atom_site_label_2
_geom_angle_atom_site_label_3
_geom_angle
_geom_angle_site_symmetry_1
_geom_angle_site_symmetry_3
O12 Zr1 O5 88.0(2) . .
O12 Zr1 O8 84.8(2) . .
O5 Zr1 O8 93.9(2) . .
O12 Zr1 O7 91.9(2) . .
O5 Zr1 O7 89.6(2) . .
O8 Zr1 O7 175.1(2) . .
O12 Zr1 O2 88.2(2) . .
O5 Zr1 O2 175.8(2) . .
O8 Zr1 O2 87.5(2) . .
O7 Zr1 O2 88.8(2) . .
O12 Zr1 O9 172.8(2) . .
O5 Zr1 O9 91.4(2) . .
O8 Zr1 O9 88.1(2) . .
O7 Zr1 O9 95.3(2) . .
O2 Zr1 O9 92.6(2) . .
O11 Zr2 O13 86.0(2) . .
O11 Zr2 O4 87.6(3) . .
O13 Zr2 O4 172.4(2) . .
O11 Zr2 O6 178.1(2) . .
O13 Zr2 O6 92.5(2) . .
O4 Zr2 O6 94.0(2) . .
O11 Zr2 O1 90.4(2) . .
O13 Zr2 O1 91.8(2) . .
O4 Zr2 O1 92.2(2) . .
O6 Zr2 O1 88.53(19) . .
O11 Zr2 O3 91.9(2) . .
O13 Zr2 O3 86.5(2) . .
O4 Zr2 O3 89.7(2) . .
O6 Zr2 O3 89.14(19) . .
O1 Zr2 O3 177.1(2) . .
N3 Co1 N1 180.000(3) . .
N3 Co1 N2 95.1(2) . 2_455
N1 Co1 N2 84.9(2) . 2_455
N3 Co1 N2 95.1(2) . .
N1 Co1 N2 84.9(2) . .
N2 Co1 N2 169.7(5) 2_455 .
N3 Co1 N4 84.6(2) . 2_455
N1 Co1 N4 95.4(2) . 2_455
N2 Co1 N4 90.6(3) 2_455 2_455
N2 Co1 N4 90.3(3) . 2_455
N3 Co1 N4 84.6(2) . .
N1 Co1 N4 95.4(2) . .
N2 Co1 N4 90.3(3) 2_455 .
N2 Co1 N4 90.6(3) . .
N4 Co1 N4 169.2(4) 2_455 .
O4 P1 O4 109.3(5) 2_545 1_545
O4 P1 O7 110.3(3) 2_545 2
O4 P1 O7 108.8(3) 1_545 2
O4 P1 O7 108.8(3) 2_545 .
O4 P1 O7 110.3(3) 1_545 .
O7 P1 O7 109.3(5) 2 .
O1 Si1 O9 111.8(3) . .
O1 Si1 O2 110.1(3) . 2
O9 Si1 O2 112.3(3) . 2
O1 Si1 O10 107.3(3) . .
O9 Si1 O10 108.1(3) . .
O2 Si1 O10 107.0(3) 2 .
O6 Si2 O5 109.8(3) . 3_565
O6 Si2 O8 110.6(3) . .
O5 Si2 O8 109.2(3) 3_565 .
O6 Si2 O3 111.0(3) . 3_575
O5 Si2 O3 109.7(3) 3_565 3_575
O8 Si2 O3 106.4(3) . 3_575
Si1 O1 Zr2 157.2(3) . .
Si1 O2 Zr1 147.3(3) 2 .
Si2 O3 Zr2 141.9(3) 3_575 .
P1 O4 Zr2 170.7(4) 1_565 .
Si2 O5 Zr1 157.5(4) 3_565 .
Si2 O6 Zr2 154.9(3) . .
P1 O7 Zr1 143.2(4) . .
Si2 O8 Zr1 143.3(3) . .
Si1 O9 Zr1 155.8(3) . .
C1' C1 N1 70.5(13) . .
C1' C1 C2 62.7(14) . .
N1 C1 C2 106.7(11) . .
C1 C1' C2 71.0(15) . .
C1 C1' N1 64.0(14) . .
C2 C1' N1 107.7(13) . .
C1' C2 N2 108.3(9) . .
C1' C2 C1 46.3(10) . .
N2 C2 C1 110.0(9) . .
N3 C3 C4 117.3(10) . .
N3 C3 H3A 112(8) . .
C4 C3 H3A 104(8) . .
N3 C3 H3B 122(8) . .
C4 C3 H3B 102(8) . .
H3A C3 H3B 96(10) . .
C3 C4 N4 113.3(9) . .
C3 C4 H4A 95(8) . .
N4 C4 H4A 122(8) . .
C3 C4 H4B 110(7) . .
N4 C4 H4B 113(7) . .
H4A C4 H4B 102(10) . .
C1 N1 C1 137.0(16) . 2_455
C1 N1 C1' 45.5(9) . .
C1 N1 C1' 119.4(11) 2_455 .
C1 N1 C1' 119.4(11) . 2_455
C1 N1 C1' 45.5(9) 2_455 2_455
C1' N1 C1' 146.6(16) . 2_455
C1 N1 Co1 111.5(8) . .
C1 N1 Co1 111.5(8) 2_455 .
C1' N1 Co1 106.7(8) . .
C1' N1 Co1 106.7(8) 2_455 .
C2 N2 Co1 111.5(5) . .
C2 N2 H2A 123(7) . .
Co1 N2 H2A 111(7) . .
C2 N2 H2B 95(7) . .
Co1 N2 H2B 111(7) . .
H2A N2 H2B 103(9) . .
C3 N3 C3 132.4(12) 2_455 .
C3 N3 Co1 113.8(6) 2_455 .
C3 N3 Co1 113.8(6) . .
C4 N4 Co1 109.8(6) . .
C4 N4 H4C 119(8) . .
Co1 N4 H4C 99(9) . .
C4 N4 H4D 116(6) . .
Co1 N4 H4D 104(6) . .
H4C N4 H4D 106(10) . .

loop_
_geom_bond_atom_site_label_1
_geom_bond_atom_site_label_2
_geom_bond_distance
_geom_bond_site_symmetry_2
Zr1 O12 1.982(5) .
Zr1 O5 2.033(5) .
Zr1 O8 2.072(5) .
Zr1 O7 2.071(5) .
Zr1 O2 2.076(5) .
Zr1 O9 2.084(5) .
Zr2 O11 1.990(5) .
Zr2 O13 1.994(5) .
Zr2 O4 2.040(6) .
Zr2 O6 2.060(5) .
Zr2 O1 2.071(5) .
Zr2 O3 2.096(5) .
Co1 N3 1.908(10) .
Co1 N1 1.952(9) .
Co1 N2 1.968(7) 2_455
Co1 N2 1.968(7) .
Co1 N4 1.980(7) 2_455
Co1 N4 1.980(7) .
P1 O4 1.521(6) 2_545
P1 O4 1.521(6) 1_545
P1 O7 1.543(6) 2
P1 O7 1.543(6) .
Si1 O1 1.501(5) .
Si1 O9 1.506(5) .
Si1 O2 1.512(5) 2
Si1 O10 1.554(6) .
Si2 O6 1.512(5) .
Si2 O5 1.517(6) 3_565
Si2 O8 1.525(5) .
Si2 O3 1.526(5) 3_575
O2 Si1 1.512(5) 2
O3 Si2 1.526(5) 3_575
O4 P1 1.521(6) 1_565
O5 Si2 1.517(6) 3_565
C1 C1' 1.17(2) .
C1 N1 1.473(17) .
C1 C2 1.53(2) .
C1' C2 1.44(2) .
C1' N1 1.545(19) .
C2 N2 1.502(12) .
C3 N3 1.386(11) .
C3 C4 1.394(15) .
C3 H3A 0.79(10) .
C3 H3B 0.77(11) .
C4 N4 1.475(12) .
C4 H4A 0.83(10) .
C4 H4B 0.91(10) .
N1 C1 1.473(17) 2_455
N1 C1' 1.54(2) 2_455
N2 H2A 0.92(10) .
N2 H2B 0.86(11) .
N3 C3 1.386(11) 2_455
N4 H4C 0.71(11) .
N4 H4D 1.04(11) .

loop_
_geom_hbond_atom_site_label_D
_geom_hbond_atom_site_label_H
_geom_hbond_atom_site_label_A
_geom_hbond_distance_DH
_geom_hbond_distance_HA
_geom_hbond_distance_DA
_geom_hbond_angle_DHA
_geom_hbond_site_symmetry_A
N2 H2B O13 0.86(11) 2.22(11) 3.055(10) 165(10) 3_475
N2 H2A O12 0.92(10) 2.61(10) 3.085(9) 113(8) 1_465
N4 H4C O11 0.71(11) 2.23(10) 2.787(9) 136(10) .
N4 H4C O1W 0.71(11) 2.63(10) 3.141(15) 131(10) 2_455
N4 H4D O13 1.04(11) 1.93(11) 2.873(9) 148(9) 3_475
